data_4112995
loop_
_publ_author_name
'Christos A. Ilioudis'
'Derek A. Tocher'
'Jonathan W. Steed'

_publ_section_title
;
 A Highly Efficient, Preorganized Macrobicyclic Receptor for Halides Based
 on CH... and NH...Anion Interactions
;
_journal_name_full 'Journal of the American Chemical Society'
_journal_page_first 12395
_journal_page_last 12402
_journal_paper_doi 10.1021/ja047070g
_journal_volume 126
_journal_year 2004
_chemical_formula_sum 'C48 H120 Cl12 N14 O9'
_chemical_formula_weight 1463.01
_chemical_name_systematic
; 
 ? 
;
_space_group_IT_number 2
_symmetry_cell_setting triclinic
_symmetry_space_group_name_Hall '-P 1'
_symmetry_space_group_name_H-M 'P -1'
_atom_sites_solution_hydrogens geom
_atom_sites_solution_primary direct
_atom_sites_solution_secondary difmap
_audit_creation_method SHELXL-97
_cell_angle_alpha 78.3122(27)
_cell_angle_beta 85.1281(32)
_cell_angle_gamma 82.6143(40)
_cell_formula_units_Z 2
_cell_length_a 11.2494(8)
_cell_length_b 16.2958(12)
_cell_length_c 21.1945(19)
_cell_measurement_temperature 120(2)
_cell_volume 3766.3(5)
_computing_cell_refinement 'DENZO SMN'
_computing_data_collection 'NONIUS COLLECT'
_computing_data_reduction 'DENZO SMN'
_computing_structure_refinement 'SHELXL-97 (Sheldrick, 1997)'
_computing_structure_solution 'SHELXS-97 (Sheldrick, 1990)'
_diffrn_ambient_temperature 120(2)
_diffrn_measured_fraction_theta_full 0.773
_diffrn_measured_fraction_theta_max 0.773
_diffrn_measurement_device_type 'KAPPA CCD'
_diffrn_radiation_monochromator graphite
_diffrn_radiation_source 'fine-focus sealed tube'
_diffrn_radiation_type MoK\a
_diffrn_radiation_wavelength 0.71073
_diffrn_reflns_av_R_equivalents 0.0853
_diffrn_reflns_av_sigmaI/netI 0.1773
_diffrn_reflns_limit_h_max 14
_diffrn_reflns_limit_h_min -13
_diffrn_reflns_limit_k_max 20
_diffrn_reflns_limit_k_min -17
_diffrn_reflns_limit_l_max 27
_diffrn_reflns_limit_l_min -26
_diffrn_reflns_number 43774
_diffrn_reflns_theta_full 27.58
_diffrn_reflns_theta_max 27.58
_diffrn_reflns_theta_min 1.82
_diffrn_standards_decay_% 0
_exptl_absorpt_coefficient_mu 0.501
_exptl_absorpt_correction_type scalepack
_exptl_crystal_colour colourless
_exptl_crystal_density_diffrn 1.289
_exptl_crystal_description block
_exptl_crystal_F_000 1526
_exptl_crystal_size_max 0.6
_exptl_crystal_size_mid 0.45
_exptl_crystal_size_min 0.3
_refine_diff_density_max 3.661
_refine_diff_density_min -0.871
_refine_diff_density_rms 0.141
_refine_ls_extinction_coef 0.0000(11)
_refine_ls_extinction_expression Fc^*^=kFc[1+0.001xFc^2^\l^3^/sin(2\q)]^-1/4^
_refine_ls_extinction_method SHELXL
_refine_ls_goodness_of_fit_ref 1.570
_refine_ls_hydrogen_treatment mixed
_refine_ls_matrix_type full
_refine_ls_number_parameters 758
_refine_ls_number_reflns 13299
_refine_ls_number_restraints 6
_refine_ls_restrained_S_all 1.571
_refine_ls_R_factor_all 0.2643
_refine_ls_R_factor_gt 0.1420
_refine_ls_shift/su_max 15.000
_refine_ls_shift/su_mean 0.022
_refine_ls_structure_factor_coef Fsqd
_refine_ls_weighting_details 'calc w=1/[\s^2^(Fo^2^)+(0.1000P)^2^+0.0000P] where P=(Fo^2^+2Fc^2^)/3'
_refine_ls_weighting_scheme calc
_refine_ls_wR_factor_gt 0.3129
_refine_ls_wR_factor_ref 0.3553
_reflns_number_gt 5979
_reflns_number_total 13299
_reflns_threshold_expression >2sigma(I)
_cod_data_source_file ja047070gsi20040519_073122.cif
_cod_data_source_block c:\structs\chris\c2cl2\c2cl2
_cod_original_cell_volume 3719.3(13)
_cod_database_code 4112995

loop_
_symmetry_equiv_pos_as_xyz
'x, y, z'
'-x, -y, -z'

loop_
_atom_site_label
_atom_site_type_symbol
_atom_site_fract_x
_atom_site_fract_y
_atom_site_fract_z
_atom_site_U_iso_or_equiv
_atom_site_adp_type
_atom_site_occupancy
_atom_site_symmetry_multiplicity
_atom_site_calc_flag
_atom_site_refinement_flags
Cl15 Cl 0.7453(2) 0.51028(15) 0.19263(11) 0.0486(6) Uani 1 1 d .
Cl1 Cl 0.81886(19) 0.23223(15) 0.25664(10) 0.0474(7) Uani 1 1 d .
Cl2 Cl 0.53744(19) -0.27081(15) 0.23843(12) 0.0481(6) Uani 1 1 d .
Cl12 Cl 0.6577(2) -0.02893(18) 0.30234(12) 0.0581(7) Uani 1 1 d .
Cl14 Cl 0.7848(3) 0.47282(19) 0.41918(16) 0.0799(9) Uani 1 1 d .
Cl3 Cl 0.2093(3) -0.2480(3) 0.1270(2) 0.1149(14) Uani 1 1 d .
N12 N 0.7952(6) -0.2977(5) 0.1673(3) 0.0377(17) Uani 1 1 d .
H121 H 0.7864 -0.3548 0.1734 0.045 Uiso 1 1 calc R
H122 H 0.7266 -0.2703 0.1841 0.045 Uiso 1 1 calc R
N4 N 0.9745(6) 0.3793(4) 0.1824(3) 0.0369(17) Uani 1 1 d .
H42 H 0.9034 0.4132 0.1867 0.044 Uiso 1 1 calc R
H41 H 0.9624 0.3243 0.2017 0.044 Uiso 1 1 calc R
N8 N 0.3839(6) -0.0562(5) 0.3386(3) 0.0404(18) Uani 1 1 d .
H82 H 0.3462 -0.0017 0.3374 0.048 Uiso 1 1 calc R
H81 H 0.4650 -0.0533 0.3375 0.048 Uiso 1 1 calc R
N9 N 0.8205(6) -0.3302(5) 0.3873(3) 0.0449(19) Uani 1 1 d .
H91 H 0.8046 -0.3859 0.3927 0.054 Uiso 1 1 calc R
H92 H 0.8990 -0.3310 0.3962 0.054 Uiso 1 1 calc R
N14 N 0.5951(7) -0.2551(5) 0.0737(3) 0.0446(19) Uani 1 1 d .
N1 N 1.0086(7) 0.3447(5) 0.4003(3) 0.049(2) Uani 1 1 d .
H11 H 1.0691 0.3735 0.4087 0.059 Uiso 1 1 calc R
H12 H 0.9379 0.3794 0.4037 0.059 Uiso 1 1 calc R
N7 N 0.8446(6) 0.3012(5) 0.0871(3) 0.0426(19) Uani 1 1 d .
C3 C 0.7102(7) 0.1909(7) 0.4293(4) 0.042(2) Uani 1 1 d .
N11 N 0.4678(6) -0.1041(5) 0.1355(3) 0.0449(19) Uani 1 1 d .
H112 H 0.4747 -0.1558 0.1636 0.054 Uiso 1 1 calc R
H111 H 0.5356 -0.0785 0.1370 0.054 Uiso 1 1 calc R
C38 C 0.8069(7) -0.2891(6) 0.3176(4) 0.040(2) Uani 1 1 d .
H38A H 0.7239 -0.2909 0.3065 0.049 Uiso 1 1 calc R
H38B H 0.8214 -0.2285 0.3112 0.049 Uiso 1 1 calc R
N6 N 0.9474(6) 0.1231(4) 0.1544(3) 0.0413(18) Uani 1 1 d .
H61 H 0.9115 0.1605 0.1800 0.050 Uiso 1 1 calc R
H62 H 1.0278 0.1292 0.1490 0.050 Uiso 1 1 calc R
N3 N 0.9142(7) -0.0281(5) 0.3479(3) 0.050(2) Uani 1 1 d .
H31 H 0.9388 -0.0848 0.3477 0.060 Uiso 1 1 calc R
H32 H 0.8393 -0.0162 0.3321 0.060 Uiso 1 1 calc R
C9 C 1.0279(8) 0.4130(5) 0.2855(4) 0.039(2) Uani 1 1 d .
H9B H 0.9458 0.4431 0.2867 0.047 Uiso 1 1 calc R
H9A H 1.0809 0.4486 0.3007 0.047 Uiso 1 1 calc R
C26 C 0.5428(8) -0.2063(6) 0.4151(4) 0.042(2) Uani 1 1 d .
H26 H 0.5797 -0.1561 0.4141 0.050 Uiso 1 1 calc R
C6 C 0.9474(8) 0.1280(7) 0.4323(4) 0.046(3) Uani 1 1 d .
H6 H 1.0298 0.1066 0.4323 0.055 Uiso 1 1 calc R
C37 C 0.7447(7) -0.2895(6) 0.4342(4) 0.044(2) Uani 1 1 d .
H37A H 0.7660 -0.2310 0.4314 0.053 Uiso 1 1 calc R
H37B H 0.7598 -0.3218 0.4783 0.053 Uiso 1 1 calc R
C27 C 0.6120(7) -0.2850(6) 0.4234(4) 0.041(2) Uani 1 1 d .
N2 N 0.5402(7) 0.2616(6) 0.3620(4) 0.059(2) Uani 1 1 d .
H21 H 0.4672 0.2940 0.3644 0.070 Uiso 1 1 calc R
H22 H 0.5948 0.2977 0.3419 0.070 Uiso 1 1 calc R
C32 C 0.3573(8) -0.0862(6) 0.2801(4) 0.043(2) Uani 1 1 d .
H32A H 0.2732 -0.0991 0.2843 0.051 Uiso 1 1 calc R
H32B H 0.4095 -0.1396 0.2765 0.051 Uiso 1 1 calc R
C11 C 1.0080(8) 0.3821(6) 0.1115(4) 0.047(2) Uani 1 1 d .
H11B H 1.0673 0.3324 0.1068 0.056 Uiso 1 1 calc R
H11A H 1.0472 0.4343 0.0941 0.056 Uiso 1 1 calc R
C21 C 1.0168(8) -0.0027(6) 0.2386(4) 0.048(2) Uani 1 1 d .
H21A H 1.0215 -0.0657 0.2460 0.058 Uiso 1 1 calc R
H21B H 1.0965 0.0129 0.2204 0.058 Uiso 1 1 calc R
C4 C 0.7436(7) 0.1074(6) 0.4229(4) 0.039(2) Uani 1 1 d .
H4 H 0.6846 0.0723 0.4181 0.047 Uiso 1 1 calc R
C25 C 0.4192(8) -0.1996(7) 0.4082(4) 0.049(3) Uani 1 1 d .
C7 C 1.0034(9) 0.2671(7) 0.4502(4) 0.059(3) Uani 1 1 d .
H7A H 0.9850 0.2841 0.4929 0.071 Uiso 1 1 calc R
H7B H 1.0835 0.2339 0.4510 0.071 Uiso 1 1 calc R
C8 C 1.0285(8) 0.3306(6) 0.3323(4) 0.040(2) Uani 1 1 d .
H8A H 0.9650 0.2986 0.3228 0.048 Uiso 1 1 calc R
H8B H 1.1064 0.2958 0.3272 0.048 Uiso 1 1 calc R
C1 C 0.9141(8) 0.2110(7) 0.4411(4) 0.045(3) Uani 1 1 d .
C5 C 0.8638(8) 0.0745(7) 0.4234(4) 0.050(3) Uani 1 1 d .
C12 C 0.9033(8) 0.3813(6) 0.0707(4) 0.049(2) Uani 1 1 d .
H12A H 0.8428 0.4300 0.0763 0.059 Uiso 1 1 calc R
H12B H 0.9322 0.3899 0.0245 0.059 Uiso 1 1 calc R
C33 C 0.3764(8) -0.0205(6) 0.2193(4) 0.044(2) Uani 1 1 d .
H33A H 0.3189 0.0308 0.2218 0.053 Uiso 1 1 calc R
H33B H 0.4580 -0.0036 0.2180 0.053 Uiso 1 1 calc R
N5 N 0.6040(7) 0.2838(6) 0.1689(4) 0.068(3) Uani 1 1 d .
H51 H 0.5822 0.2374 0.1551 0.081 Uiso 1 1 calc R
H52 H 0.6723 0.2656 0.1908 0.081 Uiso 1 1 calc R
C36 C 0.5763(9) -0.1648(6) 0.0428(4) 0.051(3) Uani 1 1 d .
H36A H 0.5743 -0.1605 -0.0045 0.061 Uiso 1 1 calc R
H36B H 0.6445 -0.1359 0.0506 0.061 Uiso 1 1 calc R
C10 C 1.0659(8) 0.4081(6) 0.2171(4) 0.047(2) Uani 1 1 d .
H10A H 1.0847 0.4652 0.1939 0.057 Uiso 1 1 calc R
H10B H 1.1402 0.3683 0.2161 0.057 Uiso 1 1 calc R
C30 C 0.3665(8) -0.2694(7) 0.4100(4) 0.049(3) Uani 1 1 d .
H30 H 0.2828 -0.2642 0.4053 0.059 Uiso 1 1 calc R
C41 C 0.8112(8) -0.2632(6) 0.0970(4) 0.047(2) Uani 1 1 d .
H41A H 0.8925 -0.2837 0.0809 0.056 Uiso 1 1 calc R
H41B H 0.8045 -0.2002 0.0900 0.056 Uiso 1 1 calc R
C42 C 0.7203(8) -0.2894(6) 0.0589(4) 0.050(2) Uani 1 1 d .
H42A H 0.7410 -0.2701 0.0122 0.060 Uiso 1 1 calc R
H42B H 0.7258 -0.3524 0.0673 0.060 Uiso 1 1 calc R
C28 C 0.5554(8) -0.3568(7) 0.4268(4) 0.044(2) Uani 1 1 d .
H28 H 0.6005 -0.4113 0.4348 0.053 Uiso 1 1 calc R
C2 C 0.7930(8) 0.2414(6) 0.4398(4) 0.047(2) Uani 1 1 d .
H2 H 0.7674 0.2979 0.4462 0.056 Uiso 1 1 calc R
C29 C 0.4317(7) -0.3511(6) 0.4187(4) 0.040(2) Uani 1 1 d .
C24 C 0.9222(8) 0.2342(6) 0.0565(5) 0.049(3) Uani 1 1 d .
H24A H 1.0076 0.2401 0.0596 0.059 Uiso 1 1 calc R
H24B H 0.9069 0.2426 0.0100 0.059 Uiso 1 1 calc R
C39 C 0.8922(7) -0.3332(7) 0.2734(4) 0.045(2) Uani 1 1 d .
H39A H 0.8682 -0.3906 0.2746 0.054 Uiso 1 1 calc R
H39B H 0.9730 -0.3410 0.2901 0.054 Uiso 1 1 calc R
C40 C 0.8997(9) -0.2861(8) 0.2027(4) 0.059(3) Uani 1 1 d .
H40A H 0.9020 -0.2245 0.2015 0.071 Uiso 1 1 calc R
H40B H 0.9747 -0.3079 0.1805 0.071 Uiso 1 1 calc R
N13 N 0.4284(9) -0.3795(6) 0.1539(4) 0.073(3) Uani 1 1 d .
H131 H 0.3557 -0.3481 0.1452 0.088 Uiso 1 1 calc R
H132 H 0.4697 -0.3496 0.1759 0.088 Uiso 1 1 calc R
C43 C 0.3703(8) -0.4300(6) 0.4228(4) 0.050(3) Uani 1 1 d .
H43A H 0.4230 -0.4802 0.4436 0.060 Uiso 1 1 calc R
H43B H 0.2958 -0.4254 0.4509 0.060 Uiso 1 1 calc R
C19 C 0.9026(9) -0.0162(6) 0.4169(4) 0.052(3) Uani 1 1 d .
H19A H 0.9806 -0.0349 0.4362 0.063 Uiso 1 1 calc R
H19B H 0.8436 -0.0529 0.4415 0.063 Uiso 1 1 calc R
C20 C 0.9960(8) 0.0229(6) 0.3027(4) 0.046(2) Uani 1 1 d .
H20A H 1.0737 0.0176 0.3224 0.056 Uiso 1 1 calc R
H20B H 0.9626 0.0837 0.2965 0.056 Uiso 1 1 calc R
C34 C 0.3620(8) -0.0497(7) 0.1575(4) 0.054(3) Uani 1 1 d .
H34A H 0.2916 -0.0820 0.1635 0.065 Uiso 1 1 calc R
H34B H 0.3457 0.0011 0.1231 0.065 Uiso 1 1 calc R
C22 C 0.9303(9) 0.0320(6) 0.1880(4) 0.045(2) Uani 1 1 d .
H22A H 0.8479 0.0307 0.2081 0.054 Uiso 1 1 calc R
H22B H 0.9399 -0.0051 0.1552 0.054 Uiso 1 1 calc R
C48 C 0.5120(10) -0.3036(7) 0.0491(4) 0.054(3) Uani 1 1 d .
H48A H 0.5434 -0.3143 0.0058 0.064 Uiso 1 1 calc R
H48B H 0.4334 -0.2687 0.0441 0.064 Uiso 1 1 calc R
C23 C 0.8953(9) 0.1444(6) 0.0907(5) 0.057(3) Uiso 1 1 d .
H23A H 0.8077 0.1423 0.0964 0.068 Uiso 0.50 1 calc PR
H23B H 0.9298 0.1022 0.0638 0.068 Uiso 0.50 1 calc PR
C35 C 0.4605(9) -0.1193(6) 0.0682(4) 0.050(3) Uani 1 1 d .
H35A H 0.4420 -0.0638 0.0389 0.060 Uiso 1 1 calc R
H35B H 0.3942 -0.1540 0.0679 0.060 Uiso 1 1 calc R
C17 C 0.6339(9) 0.3485(7) 0.1105(5) 0.061(3) Uani 1 1 d .
H17A H 0.5599 0.3704 0.0878 0.073 Uiso 1 1 calc R
H17B H 0.6623 0.3970 0.1249 0.073 Uiso 1 1 calc R
C31 C 0.3465(9) -0.1107(6) 0.4010(4) 0.054(3) Uani 1 1 d .
H31A H 0.2601 -0.1166 0.4021 0.065 Uiso 1 1 calc R
H31B H 0.3599 -0.0835 0.4376 0.065 Uiso 1 1 calc R
C18 C 0.7252(8) 0.3167(7) 0.0642(4) 0.054(3) Uani 1 1 d .
H18A H 0.7031 0.2630 0.0548 0.065 Uiso 1 1 calc R
H18B H 0.7255 0.3590 0.0231 0.065 Uiso 1 1 calc R
C13 C 0.5754(7) 0.2272(7) 0.4287(4) 0.047(2) Uani 1 1 d .
H13B H 0.5257 0.1813 0.4491 0.057 Uiso 1 1 calc R
H13A H 0.5606 0.2730 0.4546 0.057 Uiso 1 1 calc R
C14 C 0.5309(9) 0.1997(8) 0.3205(5) 0.061(3) Uani 1 1 d .
H14A H 0.4918 0.1511 0.3462 0.073 Uiso 1 1 calc R
H14B H 0.6123 0.1775 0.3059 0.073 Uiso 1 1 calc R
C47 C 0.4947(11) -0.3878(7) 0.0932(5) 0.067(3) Uani 1 1 d .
H47A H 0.4519 -0.4219 0.0703 0.080 Uiso 1 1 calc R
H47B H 0.5742 -0.4196 0.1025 0.080 Uiso 1 1 calc R
C15 C 0.4595(10) 0.2380(9) 0.2610(5) 0.082(4) Uani 1 1 d .
H15A H 0.4515 0.1917 0.2374 0.099 Uiso 1 1 calc R
H15B H 0.3779 0.2594 0.2762 0.099 Uiso 1 1 calc R
N10 N 0.3403(13) -0.4447(7) 0.3589(5) 0.101(4) Uani 1 1 d .
H101 H 0.3079 -0.4957 0.3688 0.121 Uiso 1 1 calc R
H102 H 0.2772 -0.4038 0.3476 0.121 Uiso 1 1 calc R
C16 C 0.5117(9) 0.3103(9) 0.2134(5) 0.077(4) Uani 1 1 d .
H16A H 0.4463 0.3450 0.1885 0.093 Uiso 1 1 calc R
H16B H 0.5440 0.3476 0.2382 0.093 Uiso 1 1 calc R
C45 C 0.320(2) -0.4558(14) 0.2500(6) 0.188(12) Uani 1 1 d .
H45A H 0.2769 -0.5073 0.2614 0.226 Uiso 1 1 calc R
H45B H 0.2605 -0.4049 0.2397 0.226 Uiso 1 1 calc R
C46 C 0.4069(15) -0.4620(9) 0.1965(7) 0.112(6) Uani 1 1 d .
H46A H 0.3802 -0.4995 0.1698 0.135 Uiso 1 1 calc R
H46B H 0.4837 -0.4898 0.2140 0.135 Uiso 1 1 calc R
C44 C 0.3990(13) -0.4479(11) 0.3077(8) 0.101(5) Uani 1 1 d .
H44A H 0.4611 -0.4975 0.3144 0.121 Uiso 1 1 calc R
H44B H 0.4402 -0.3958 0.2947 0.121 Uiso 1 1 calc R
Cl8 Cl 0.0404(2) 0.79349(19) 0.37451(13) 0.0681(8) Uani 1 1 d .
Cl11 Cl 0.2387(3) 0.1164(2) 0.34371(16) 0.0875(10) Uani 1 1 d .
Cl13 Cl 0.5000 0.0000 0.5000 0.145(3) Uani 1 2 d S
O3 O 0.1429(5) 0.2008(3) 0.2148(3) 0.0463(16) Uani 1 1 d .
Cl7 Cl 0.1216(6) 0.5929(4) 0.1028(2) 0.0779(18) Uani 0.50 1 d P
Cl6 Cl 0.3255(6) 0.2604(4) 0.1109(3) 0.172(2) Uani 1 1 d .
O2 O 0.1847(7) 0.1203(5) 0.0942(4) 0.093(3) Uani 1 1 d .
O1 O 0.3101(4) 0.4499(3) 0.0588(2) 0.0137(10) Uiso 1 1 d .
Cl10 Cl 0.5599(7) 0.1272(5) 0.1084(3) 0.081(2) Uani 0.50 1 d P
O6 O 1.0545(6) -0.4560(5) 0.4292(4) 0.068(2) Uani 1 1 d U
Cl5 Cl 0.1642(7) 0.0448(5) -0.0186(5) 0.118(3) Uani 0.50 1 d P
O5 O 0.2866(10) 0.1343(7) 0.4741(7) 0.147(5) Uani 1 1 d .
Cl4 Cl 0.0469(10) -0.0869(6) 0.0740(5) 0.140(3) Uani 0.50 1 d P
O4 O 0.7231(10) -0.1071(7) 0.1768(6) 0.133(4) Uani 1 1 d .
O9 O 0.6285(11) 0.4197(8) 0.3237(4) 0.142(5) Uani 1 1 d .
O7 O 0.2904(3) -0.6321(2) 0.39165(16) 0.0000(8) Uiso 1 1 d .
O8 O 0.1889(17) -0.272(4) 0.261(4) 0.75(7) Uani 1 1 d .
Cl9 Cl 0.6253(8) 0.0483(10) 0.0888(4) 0.166(6) Uani 0.50 1 d P

loop_
_atom_site_aniso_label
_atom_site_aniso_U_11
_atom_site_aniso_U_22
_atom_site_aniso_U_33
_atom_site_aniso_U_23
_atom_site_aniso_U_13
_atom_site_aniso_U_12
Cl15 0.0449(13) 0.0538(15) 0.0448(13) -0.0011(11) -0.0101(10) -0.0053(11)
Cl1 0.0354(12) 0.0680(16) 0.0361(12) 0.0053(11) -0.0085(10) -0.0152(11)
Cl2 0.0303(12) 0.0556(15) 0.0604(15) -0.0166(12) -0.0070(10) -0.0007(11)
Cl12 0.0407(13) 0.0885(19) 0.0475(14) -0.0095(13) -0.0063(11) -0.0181(13)
Cl14 0.086(2) 0.0675(19) 0.090(2) -0.0334(17) -0.0035(17) 0.0042(16)
Cl3 0.090(3) 0.108(3) 0.141(4) -0.022(2) 0.036(2) -0.020(2)
N12 0.032(4) 0.058(5) 0.027(4) -0.012(3) 0.000(3) -0.015(3)
N4 0.036(4) 0.047(4) 0.023(4) 0.007(3) -0.007(3) -0.003(3)
N8 0.025(4) 0.056(5) 0.033(4) -0.001(4) -0.005(3) 0.011(3)
N9 0.030(4) 0.059(5) 0.038(4) 0.002(4) -0.003(3) 0.008(4)
N14 0.054(5) 0.059(5) 0.024(4) -0.006(4) -0.001(3) -0.021(4)
N1 0.042(4) 0.078(6) 0.031(4) -0.002(4) -0.006(3) -0.030(4)
N7 0.032(4) 0.058(5) 0.038(4) -0.007(4) -0.010(3) -0.006(4)
C3 0.029(5) 0.071(7) 0.024(5) -0.001(4) 0.005(4) -0.019(5)
N11 0.034(4) 0.070(5) 0.027(4) 0.005(4) -0.014(3) -0.006(4)
C38 0.036(5) 0.058(6) 0.029(5) -0.005(4) -0.010(4) -0.008(4)
N6 0.045(4) 0.053(5) 0.028(4) -0.002(3) -0.006(3) -0.018(4)
N3 0.052(5) 0.057(5) 0.036(4) 0.007(4) -0.003(4) -0.013(4)
C9 0.035(5) 0.046(5) 0.040(5) -0.005(4) -0.013(4) -0.014(4)
C26 0.040(5) 0.055(6) 0.022(4) 0.002(4) 0.010(4) 0.007(5)
C6 0.036(5) 0.077(8) 0.022(5) 0.007(5) -0.003(4) -0.023(5)
C37 0.039(5) 0.061(6) 0.024(5) 0.002(4) 0.003(4) 0.003(5)
C27 0.030(5) 0.058(6) 0.024(5) -0.002(4) 0.003(4) 0.019(5)
N2 0.047(5) 0.087(6) 0.035(5) 0.015(4) -0.008(4) -0.022(4)
C32 0.043(5) 0.050(6) 0.030(5) -0.006(4) 0.002(4) 0.006(4)
C11 0.036(5) 0.061(6) 0.039(5) 0.005(5) 0.001(4) -0.012(5)
C21 0.049(6) 0.046(6) 0.043(6) 0.003(5) 0.008(5) -0.004(5)
C4 0.032(5) 0.060(7) 0.025(5) 0.001(4) 0.005(4) -0.022(5)
C25 0.031(5) 0.073(7) 0.028(5) 0.013(5) 0.004(4) 0.011(5)
C7 0.054(6) 0.093(8) 0.030(5) 0.011(5) -0.006(4) -0.039(6)
C8 0.036(5) 0.055(6) 0.029(5) -0.004(4) 0.002(4) -0.010(4)
C1 0.037(6) 0.077(8) 0.021(5) 0.003(5) -0.002(4) -0.028(5)
C5 0.036(6) 0.088(8) 0.023(5) 0.007(5) -0.009(4) -0.020(5)
C12 0.045(6) 0.059(6) 0.035(5) 0.009(5) -0.005(4) -0.006(5)
C33 0.034(5) 0.052(6) 0.038(5) 0.009(4) -0.003(4) 0.002(4)
N5 0.044(5) 0.110(7) 0.038(5) 0.010(5) -0.015(4) 0.003(5)
C36 0.059(6) 0.068(7) 0.026(5) -0.002(5) -0.015(4) -0.010(5)
C10 0.037(5) 0.060(6) 0.036(5) 0.017(4) 0.001(4) -0.016(5)
C30 0.026(5) 0.090(8) 0.024(5) 0.001(5) -0.001(4) 0.003(6)
C41 0.054(6) 0.067(6) 0.020(4) -0.009(4) -0.001(4) -0.007(5)
C42 0.050(6) 0.065(6) 0.038(5) -0.011(5) -0.006(5) -0.011(5)
C28 0.038(5) 0.064(6) 0.021(4) 0.010(4) 0.001(4) -0.002(5)
C2 0.052(6) 0.059(6) 0.027(5) 0.003(4) 0.005(4) -0.022(5)
C29 0.023(5) 0.062(6) 0.028(5) 0.001(4) -0.005(4) 0.010(5)
C24 0.044(5) 0.061(6) 0.041(5) 0.000(5) 0.004(4) -0.021(5)
C39 0.020(4) 0.082(7) 0.031(5) -0.004(5) -0.017(4) -0.002(4)
C40 0.046(6) 0.105(9) 0.032(5) -0.026(5) -0.002(4) -0.006(6)
N13 0.108(8) 0.078(6) 0.041(5) -0.001(5) -0.025(5) -0.046(6)
C43 0.043(5) 0.070(7) 0.030(5) -0.001(5) 0.002(4) 0.002(5)
C19 0.060(6) 0.057(7) 0.039(6) 0.000(5) -0.012(5) -0.015(5)
C20 0.046(6) 0.047(6) 0.043(6) 0.002(5) -0.004(4) -0.007(5)
C34 0.036(5) 0.086(8) 0.035(5) 0.001(5) -0.005(4) -0.003(5)
C22 0.056(6) 0.045(6) 0.036(5) -0.008(4) 0.002(5) -0.009(5)
C48 0.069(7) 0.071(7) 0.025(5) -0.009(5) -0.016(4) -0.015(6)
C35 0.065(7) 0.059(6) 0.023(5) 0.003(4) -0.004(4) -0.011(5)
C17 0.039(6) 0.099(8) 0.043(6) -0.001(6) -0.011(5) -0.014(6)
C31 0.054(6) 0.069(7) 0.029(5) 0.002(5) -0.008(4) 0.023(5)
C18 0.051(6) 0.077(7) 0.035(5) -0.004(5) -0.006(5) -0.023(5)
C13 0.033(5) 0.075(7) 0.033(5) 0.000(5) -0.003(4) -0.017(5)
C14 0.044(6) 0.106(9) 0.037(6) -0.005(6) -0.002(4) -0.035(6)
C47 0.077(8) 0.073(8) 0.056(7) -0.011(6) -0.020(6) -0.021(6)
C15 0.051(6) 0.161(12) 0.034(6) 0.003(7) -0.003(5) -0.039(7)
N10 0.190(13) 0.074(7) 0.037(6) 0.000(5) -0.047(8) 0.008(7)
C16 0.040(6) 0.154(11) 0.029(5) 0.005(6) -0.020(5) 0.000(7)
C45 0.31(3) 0.28(2) 0.031(7) 0.004(10) -0.025(11) -0.26(2)
C46 0.153(13) 0.112(11) 0.076(9) 0.055(8) -0.081(10) -0.093(10)
C44 0.083(9) 0.131(13) 0.078(11) 0.021(9) -0.010(8) -0.025(9)
Cl8 0.0506(15) 0.086(2) 0.0668(18) 0.0035(15) -0.0216(13) -0.0195(14)
Cl11 0.0698(19) 0.106(2) 0.081(2) -0.0150(18) 0.0035(16) 0.0038(18)
Cl13 0.168(6) 0.111(4) 0.171(6) -0.070(4) 0.117(5) -0.096(4)
O3 0.045(3) 0.038(3) 0.051(4) 0.016(3) -0.007(3) -0.023(3)
Cl7 0.123(5) 0.065(4) 0.035(3) -0.002(3) 0.004(3) 0.011(3)
Cl6 0.194(5) 0.210(6) 0.118(4) -0.034(4) -0.023(4) -0.033(5)
O2 0.070(5) 0.103(6) 0.090(6) 0.013(5) -0.005(4) 0.000(5)
Cl10 0.074(4) 0.130(6) 0.043(3) 0.012(4) -0.012(3) -0.061(4)
O6 0.063(2) 0.073(3) 0.067(3) -0.0070(18) -0.0067(18) -0.0095(18)
Cl5 0.109(6) 0.098(5) 0.145(7) -0.008(5) 0.016(5) -0.049(5)
O5 0.128(8) 0.117(8) 0.226(13) -0.116(9) 0.099(9) -0.070(7)
Cl4 0.169(9) 0.116(6) 0.138(8) -0.050(6) 0.028(7) -0.016(6)
O4 0.122(8) 0.167(10) 0.142(9) -0.096(8) 0.065(7) -0.082(8)
O9 0.164(10) 0.215(11) 0.063(6) 0.010(6) 0.005(6) -0.142(9)
O8 0.095(14) 0.99(11) 1.46(16) -1.00(12) -0.23(4) 0.17(3)
Cl9 0.083(6) 0.297(15) 0.088(6) 0.096(8) -0.030(5) -0.097(8)

loop_
_atom_type_symbol
_atom_type_description
_atom_type_scat_dispersion_real
_atom_type_scat_dispersion_imag
_atom_type_scat_source
C C 0.0033 0.0016 'International Tables Vol C Tables 4.2.6.8 and 6.1.1.4'
H H 0.0000 0.0000 'International Tables Vol C Tables 4.2.6.8 and 6.1.1.4'
N N 0.0061 0.0033 'International Tables Vol C Tables 4.2.6.8 and 6.1.1.4'
Cl Cl 0.1484 0.1585 'International Tables Vol C Tables 4.2.6.8 and 6.1.1.4'
O O 0.0106 0.0060 'International Tables Vol C Tables 4.2.6.8 and 6.1.1.4'

loop_
_geom_angle_atom_site_label_1
_geom_angle_atom_site_label_2
_geom_angle_atom_site_label_3
_geom_angle
C41 N12 C40 111.6(6)
C10 N4 C11 113.7(6)
C32 N8 C31 114.6(7)
C37 N9 C38 115.6(7)
C36 N14 C48 109.7(7)
C36 N14 C42 109.2(7)
C48 N14 C42 109.8(7)
C7 N1 C8 115.4(7)
C18 N7 C12 109.8(7)
C18 N7 C24 111.9(7)
C12 N7 C24 107.8(6)
C2 C3 C4 121.0(8)
C2 C3 C13 119.2(9)
C4 C3 C13 119.7(8)
C34 N11 C35 113.0(7)
C39 C38 N9 111.5(7)
C23 N6 C22 111.3(7)
C20 N3 C19 117.5(7)
C10 C9 C8 116.7(8)
C27 C26 C25 121.1(9)
C1 C6 C5 122.3(9)
N9 C37 C27 112.4(7)
C28 C27 C26 118.1(8)
C28 C27 C37 122.4(8)
C26 C27 C37 119.2(9)
C14 N2 C13 117.2(8)
N8 C32 C33 111.8(8)
N4 C11 C12 114.6(7)
C20 C21 C22 119.5(8)
C3 C4 C5 120.1(8)
C30 C25 C26 119.9(9)
C30 C25 C31 121.3(9)
C26 C25 C31 118.7(10)
N1 C7 C1 114.9(8)
N1 C8 C9 111.2(7)
C6 C1 C2 117.8(8)
C6 C1 C7 121.8(9)
C2 C1 C7 120.4(10)
C4 C5 C6 118.0(10)
C4 C5 C19 121.1(8)
C6 C5 C19 120.9(9)
N7 C12 C11 114.1(7)
C34 C33 C32 114.8(8)
C16 N5 C17 116.7(9)
N14 C36 C35 112.5(7)
N4 C10 C9 113.6(6)
C25 C30 C29 121.6(9)
N12 C41 C42 112.4(7)
N14 C42 C41 114.6(8)
C27 C28 C29 121.4(9)
C3 C2 C1 120.8(10)
C30 C29 C28 117.7(9)
C30 C29 C43 121.1(8)
C28 C29 C43 121.1(8)
N7 C24 C23 110.4(7)
C38 C39 C40 114.7(8)
N12 C40 C39 111.7(7)
C47 N13 C46 114.2(11)
N10 C43 C29 113.9(8)
N3 C19 C5 112.8(7)
N3 C20 C21 113.7(8)
N11 C34 C33 114.1(7)
C21 C22 N6 112.7(7)
N14 C48 C47 112.9(8)
N6 C23 C24 109.6(8)
N11 C35 C36 112.5(8)
C18 C17 N5 114.7(9)
N8 C31 C25 109.9(7)
N7 C18 C17 113.6(8)
N2 C13 C3 111.1(7)
N2 C14 C15 112.9(10)
N13 C47 C48 113.8(9)
C16 C15 C14 116.1(8)
C44 N10 C43 133.1(14)
N5 C16 C15 114.9(11)
C46 C45 C44 103.4(14)
C45 C46 N13 115.0(16)
N10 C44 C45 113.3(13)

loop_
_geom_bond_atom_site_label_1
_geom_bond_atom_site_label_2
_geom_bond_distance
N12 C41 1.480(10)
N12 C40 1.499(11)
N4 C10 1.484(11)
N4 C11 1.505(11)
N8 C32 1.478(11)
N8 C31 1.492(11)
N9 C37 1.452(11)
N9 C38 1.501(11)
N14 C36 1.467(12)
N14 C48 1.479(11)
N14 C42 1.481(12)
N1 C7 1.470(11)
N1 C8 1.489(11)
N7 C18 1.447(12)
N7 C12 1.490(11)
N7 C24 1.512(12)
C3 C2 1.373(12)
C3 C4 1.377(12)
C3 C13 1.559(13)
N11 C34 1.485(12)
N11 C35 1.498(11)
C38 C39 1.493(12)
N6 C23 1.475(12)
N6 C22 1.526(11)
N3 C20 1.471(11)
N3 C19 1.497(12)
C9 C10 1.485(12)
C9 C8 1.489(12)
C26 C27 1.388(12)
C26 C25 1.404(13)
C6 C1 1.383(13)
C6 C5 1.404(13)
C37 C27 1.525(12)
C27 C28 1.377(13)
N2 C14 1.468(13)
N2 C13 1.478(11)
C32 C33 1.510(12)
C11 C12 1.525(13)
C21 C20 1.482(13)
C21 C22 1.487(13)
C4 C5 1.394(13)
C25 C30 1.328(14)
C25 C31 1.543(13)
C7 C1 1.484(13)
C1 C2 1.393(13)
C5 C19 1.498(14)
C33 C34 1.498(13)
N5 C16 1.422(14)
N5 C17 1.492(13)
C36 C35 1.524(14)
C30 C29 1.408(13)
C41 C42 1.505(12)
C28 C29 1.410(12)
C29 C43 1.507(13)
C24 C23 1.536(13)
C39 C40 1.536(13)
N13 C47 1.448(14)
N13 C46 1.483(13)
C43 N10 1.487(13)
C48 C47 1.509(14)
C17 C18 1.472(14)
C14 C15 1.533(15)
C15 C16 1.524(16)
N10 C44 1.225(16)
C45 C46 1.44(3)
C45 C44 1.61(2)
Cl10 Cl9 1.498(16)

loop_
_geom_hbond_atom_site_label_D
_geom_hbond_atom_site_label_H
_geom_hbond_atom_site_label_A
_geom_hbond_distance_DH
_geom_hbond_distance_HA
_geom_hbond_distance_DA
_geom_hbond_angle_DHA
_geom_hbond_site_symmetry_A
N12 H121 Cl15 0.92 2.23 3.145(7) 173.9 1_545
N12 H122 Cl2 0.92 2.33 3.176(7) 151.9 .
N12 H122 O4 0.92 2.60 3.113(14) 116.1 .
N4 H42 Cl15 0.92 2.23 3.143(7) 172.3 .
N4 H41 Cl1 0.92 2.40 3.202(7) 145.4 .
N4 H41 O3 0.92 2.65 3.225(9) 121.1 1_655
N8 H82 Cl11 0.92 2.14 3.056(8) 171.7 .
N8 H81 Cl12 0.92 2.29 3.183(7) 162.4 .
N9 H91 Cl14 0.92 2.27 3.177(8) 171.0 1_545
N9 H92 O6 0.92 2.52 3.194(10) 129.9 .
N9 H92 Cl8 0.92 2.66 3.335(8) 130.5 1_645
N1 H11 O7 0.92 2.49 3.236(8) 138.9 1_665
N1 H12 Cl14 0.92 2.19 3.101(9) 171.5 .
N11 H112 Cl2 0.92 2.26 3.161(8) 164.7 .
N11 H111 O4 0.92 2.30 3.075(14) 141.1 .
N11 H111 Cl9 0.92 2.40 3.162(12) 140.4 .
N6 H61 Cl1 0.92 2.27 3.185(8) 170.1 .
N6 H62 O2 0.92 2.04 2.862(11) 148.8 1_655
N6 H62 O3 0.92 2.50 3.142(9) 126.9 1_655
N3 H31 Cl8 0.92 2.14 3.009(9) 157.1 1_645
N3 H32 Cl12 0.92 2.24 3.132(8) 163.1 .
N2 H21 O7 0.92 2.28 3.187(10) 168.8 1_565
N2 H22 O9 0.92 2.00 2.795(13) 143.3 .
N5 H51 Cl10 0.92 2.24 3.150(13) 169.1 .
N5 H52 Cl1 0.92 2.20 3.109(8) 170.2 .
N13 H131 Cl3 0.92 2.16 3.059(12) 165.6 .
N13 H132 Cl2 0.92 2.24 3.148(9) 169.5 .
N10 H101 O7 0.92 2.18 3.071(12) 162.0 .
N10 H102 O8 0.92 2.65 3.47(7) 147.5 .

loop_
_geom_torsion_atom_site_label_1
_geom_torsion_atom_site_label_2
_geom_torsion_atom_site_label_3
_geom_torsion_atom_site_label_4
_geom_torsion
C37 N9 C38 C39 177.5(7)
C38 N9 C37 C27 58.1(10)
C25 C26 C27 C28 -2.1(12)
C25 C26 C27 C37 -176.9(7)
N9 C37 C27 C28 61.2(10)
N9 C37 C27 C26 -124.2(8)
C31 N8 C32 C33 169.6(7)
C10 N4 C11 C12 -161.1(8)
C2 C3 C4 C5 -3.6(12)
C13 C3 C4 C5 -179.9(7)
C27 C26 C25 C30 0.5(12)
C27 C26 C25 C31 178.3(7)
C8 N1 C7 C1 -54.9(11)
C7 N1 C8 C9 178.0(7)
C10 C9 C8 N1 170.5(7)
C5 C6 C1 C2 -1.1(12)
C5 C6 C1 C7 -179.7(8)
N1 C7 C1 C6 118.6(10)
N1 C7 C1 C2 -59.9(11)
C3 C4 C5 C6 1.7(11)
C3 C4 C5 C19 179.7(7)
C1 C6 C5 C4 0.7(12)
C1 C6 C5 C19 -177.4(7)
C18 N7 C12 C11 159.6(8)
C24 N7 C12 C11 -78.3(9)
N4 C11 C12 N7 -64.8(11)
N8 C32 C33 C34 174.6(7)
C48 N14 C36 C35 73.2(9)
C42 N14 C36 C35 -166.4(7)
C11 N4 C10 C9 174.6(7)
C8 C9 C10 N4 75.1(10)
C26 C25 C30 C29 -0.1(13)
C31 C25 C30 C29 -177.8(8)
C40 N12 C41 C42 168.6(8)
C36 N14 C42 C41 76.2(9)
C48 N14 C42 C41 -163.4(7)
N12 C41 C42 N14 64.7(10)
C26 C27 C28 C29 3.3(12)
C37 C27 C28 C29 177.9(7)
C4 C3 C2 C1 3.1(12)
C13 C3 C2 C1 179.4(7)
C6 C1 C2 C3 -0.8(12)
C7 C1 C2 C3 177.8(7)
C25 C30 C29 C28 1.2(12)
C25 C30 C29 C43 178.1(8)
C27 C28 C29 C30 -2.9(12)
C27 C28 C29 C43 -179.8(8)
C18 N7 C24 C23 -80.3(9)
C12 N7 C24 C23 159.0(7)
N9 C38 C39 C40 -169.8(7)
C41 N12 C40 C39 -171.6(8)
C38 C39 C40 N12 -77.8(10)
C30 C29 C43 N10 77.9(11)
C28 C29 C43 N10 -105.3(10)
C20 N3 C19 C5 57.2(11)
C4 C5 C19 N3 82.4(10)
C6 C5 C19 N3 -99.6(9)
C19 N3 C20 C21 170.7(8)
C22 C21 C20 N3 84.2(10)
C35 N11 C34 C33 -169.6(7)
C32 C33 C34 N11 -79.6(10)
C20 C21 C22 N6 78.4(10)
C23 N6 C22 C21 158.8(8)
C36 N14 C48 C47 -160.3(9)
C42 N14 C48 C47 79.7(10)
C22 N6 C23 C24 -176.0(7)
N7 C24 C23 N6 -74.2(9)
C34 N11 C35 C36 172.2(7)
N14 C36 C35 N11 72.7(10)
C16 N5 C17 C18 -176.9(9)
C32 N8 C31 C25 64.9(10)
C30 C25 C31 N8 -115.9(9)
C26 C25 C31 N8 66.3(10)
C12 N7 C18 C17 -86.7(10)
C24 N7 C18 C17 153.7(8)
N5 C17 C18 N7 -71.7(11)
C14 N2 C13 C3 72.0(10)
C2 C3 C13 N2 96.1(10)
C4 C3 C13 N2 -87.5(10)
C13 N2 C14 C15 162.8(7)
C46 N13 C47 C48 177.8(9)
N14 C48 C47 N13 69.7(12)
N2 C14 C15 C16 62.5(13)
C29 C43 N10 C44 52.0(18)
C17 N5 C16 C15 163.3(9)
C14 C15 C16 N5 81.7(13)
C44 C45 C46 N13 -91.8(16)
C47 N13 C46 C45 -166.9(11)
C43 N10 C44 C45 -173.8(13)
C46 C45 C44 N10 -177.7(15)
